data_7203957
loop_
_publ_author_name
'Johnston, Derek'
'McCusker, Catherine F.'
'Muir, Kenneth'
'Procter, David J.'

_publ_section_title
;
 Samarium(II)-mediated 4-exo-trig cyclisations of unsaturated
 aldehydes. A stereoselective approach to functionalised cyclobutanols
;
_journal_issue 5
_journal_name_full 'Journal of the Chemical Society, Perkin Transactions 1'
_journal_page_first 681
_journal_paper_doi 10.1039/a909549g
_journal_year 2000
_chemical_formula_moiety 'C9 H18 O2'
_chemical_formula_sum 'C9 H18 O2'
_chemical_formula_weight 158.23
_chemical_name_systematic
;


 


 ?


;
_space_group_IT_number 60
_symmetry_cell_setting orthorhombic
_symmetry_space_group_name_Hall '-P 2ac 2b'
_symmetry_space_group_name_H-M 'P b n a'
_atom_sites_solution_hydrogens geom
_atom_sites_solution_primary direct
_atom_sites_solution_secondary difmap
_audit_creation_method SHELXL-97
_cell_angle_alpha 90.00
_cell_angle_beta 90.00
_cell_angle_gamma 90.00
_cell_formula_units_Z 8
_cell_length_a 8.2540(16)
_cell_length_b 11.2290(15)
_cell_length_c 20.088(2)
_cell_measurement_reflns_used 25
_cell_measurement_temperature 123(2)
_cell_measurement_theta_max 21.3
_cell_measurement_theta_min 11
_cell_volume 1861.8(5)
_computing_cell_refinement 'CAD4 Express (Enraf Nonius, 1992)'
_computing_data_collection 'CAD4 Express (Enraf Nonius, 1992)'
_computing_data_reduction 'XCAD4 (Harms, 1996)'
_computing_structure_refinement 'SHELXL-97 (Sheldrick, 1997)'
_computing_structure_solution 'SHELXS-97 (Sheldrick, 1990)'
_diffrn_ambient_temperature 123(2)
_diffrn_measured_fraction_theta_max 0.969
_diffrn_measurement_method 'non-profiled omega scans'
_diffrn_radiation_monochromator graphite
_diffrn_radiation_source 'fine-focus sealed tube'
_diffrn_radiation_type MoK\a
_diffrn_radiation_wavelength 0.71073
_diffrn_reflns_av_R_equivalents 0.0562
_diffrn_reflns_av_sigmaI/netI 0.0671
_diffrn_reflns_limit_h_max 9
_diffrn_reflns_limit_h_min -1
_diffrn_reflns_limit_k_max 1
_diffrn_reflns_limit_k_min -12
_diffrn_reflns_limit_l_max 2
_diffrn_reflns_limit_l_min -22
_diffrn_reflns_number 2044
_diffrn_reflns_theta_full 23.95
_diffrn_reflns_theta_max 23.95
_diffrn_reflns_theta_min 2.67
_diffrn_standards_decay_% 0
_diffrn_standards_interval_count 182
_diffrn_standards_interval_time 120
_diffrn_standards_number 3
_exptl_absorpt_coefficient_mu 0.077
_exptl_absorpt_correction_type none
_exptl_crystal_colour white
_exptl_crystal_density_diffrn 1.129
_exptl_crystal_density_method 'not measured'
_exptl_crystal_description block
_exptl_crystal_F_000 704
_exptl_crystal_size_max 0.20
_exptl_crystal_size_mid 0.15
_exptl_crystal_size_min 0.15
_refine_diff_density_max 0.19
_refine_diff_density_min -0.27
_refine_diff_density_rms 0.057
_refine_ls_extinction_method none
_refine_ls_goodness_of_fit_ref 1.026
_refine_ls_hydrogen_treatment mixed
_refine_ls_matrix_type full
_refine_ls_number_parameters 111
_refine_ls_number_reflns 1454
_refine_ls_number_restraints 0
_refine_ls_restrained_S_all 1.026
_refine_ls_R_factor_all 0.0977
_refine_ls_R_factor_gt 0.0505
_refine_ls_shift/su_max 0.000
_refine_ls_shift/su_mean 0.000
_refine_ls_structure_factor_coef Fsqd
_refine_ls_weighting_details 'w=1/[\s^2^(Fo^2^)+(0.0760P)^2^+0.0000P] where P=(Fo^2^+2Fc^2^)/3'
_refine_ls_weighting_scheme calc
_refine_ls_wR_factor_gt 0.1181
_refine_ls_wR_factor_ref 0.1405
_reflns_number_gt 933
_reflns_number_total 1454
_reflns_threshold_expression >2sigma(I)
_cod_data_source_file a909549g.txt
_cod_data_source_block km0299
_cod_depositor_comments
;
The following automatic conversions were performed:
'_symmetry_cell_setting' value 'Orthorhombic' changed to 'orthorhombic'
according to '/home/saulius/struct/CIF-dictionaries/cif_core.dic'
dictionary named 'cif_core.dic' version 2.4.1 from 2010-06-29.

Automatic conversion script
Id: cif_fix_enum 1527 2010-12-29 10:47:43Z saulius 

The following automatic conversions were performed:

'_refine_ls_weighting_scheme' value 'calc
w=1/[\s^2^(Fo^2^)+(0.0760P)^2^+0.0000P] where P=(Fo^2^+2Fc^2^)/3' was
changed to 'calc'. New tag '_refine_ls_weighting_details' was
created. The value of the new tag was set to
'w=1/[\s^2^(Fo^2^)+(0.0760P)^2^+0.0000P] where P=(Fo^2^+2Fc^2^)/3'.

Automatic conversion script
Id: cif_fix_values 3143 2015-03-26 13:38:13Z robertas 
;
_cod_original_sg_symbol_H-M Pbna
_cod_database_code 7203957

loop_
_symmetry_equiv_pos_as_xyz
'x, y, z'
'-x, y+1/2, z'
'x+1/2, -y+1/2, z+1/2'
'-x+1/2, -y, z+1/2'
'-x, -y, -z'
'x, -y-1/2, -z'
'-x-1/2, y-1/2, -z-1/2'
'x-1/2, y, -z-1/2'

loop_
_atom_site_label
_atom_site_type_symbol
_atom_site_fract_x
_atom_site_fract_y
_atom_site_fract_z
_atom_site_U_iso_or_equiv
_atom_site_adp_type
_atom_site_occupancy
_atom_site_calc_flag
_atom_site_refinement_flags
_atom_site_disorder_assembly
_atom_site_disorder_group
O1 O 0.5184(2) 0.72388(17) 0.29558(9) 0.0243(5) Uani 1 d . . .
H1 H 0.440(4) 0.766(3) 0.2743(16) 0.039(9) Uiso 1 d . . .
O2 O 0.2086(2) 0.35557(16) 0.27281(9) 0.0191(5) Uani 1 d . . .
H2 H 0.287(4) 0.307(3) 0.2866(16) 0.043(10) Uiso 1 d . . .
C1 C 0.2954(3) 0.4686(2) 0.37739(12) 0.0166(6) Uani 1 d . . .
H1A H 0.3863 0.4097 0.3788 0.020 Uiso 1 calc R . .
C2 C 0.1636(3) 0.4266(2) 0.32865(12) 0.0156(6) Uani 1 d . . .
H2A H 0.1026 0.4978 0.3123 0.019 Uiso 1 calc R . .
C3 C 0.0668(3) 0.3688(2) 0.38647(12) 0.0169(6) Uani 1 d . . .
C4 C 0.1732(3) 0.4435(2) 0.43442(12) 0.0207(7) Uani 1 d . . .
H4A H 0.2198 0.3965 0.4715 0.025 Uiso 1 calc R . .
H4B H 0.1187 0.5159 0.4513 0.025 Uiso 1 calc R . .
C5 C 0.4629(3) 0.6050(2) 0.30772(13) 0.0180(6) Uani 1 d . . .
H5A H 0.5579 0.5516 0.3114 0.022 Uiso 1 calc R . .
H5B H 0.3976 0.5781 0.2692 0.022 Uiso 1 calc R . .
C6 C 0.3617(3) 0.5943(2) 0.37048(12) 0.0162(6) Uani 1 d . . .
H6 H 0.2676 0.6499 0.3663 0.019 Uiso 1 calc R . .
C7 C 0.4580(4) 0.6299(2) 0.43228(13) 0.0255(7) Uani 1 d . . .
H7A H 0.3882 0.6245 0.4716 0.038 Uiso 1 calc R . .
H7B H 0.4969 0.7119 0.4273 0.038 Uiso 1 calc R . .
H7C H 0.5508 0.5763 0.4376 0.038 Uiso 1 calc R . .
C8 C -0.1146(3) 0.3955(2) 0.38784(13) 0.0216(7) Uani 1 d . . .
H8A H -0.1316 0.4818 0.3869 0.032 Uiso 1 calc R . .
H8B H -0.1621 0.3625 0.4286 0.032 Uiso 1 calc R . .
H8C H -0.1666 0.3591 0.3490 0.032 Uiso 1 calc R . .
C9 C 0.0981(3) 0.2361(2) 0.39199(13) 0.0240(7) Uani 1 d . . .
H9A H 0.0521 0.2062 0.4337 0.036 Uiso 1 calc R . .
H9B H 0.2151 0.2213 0.3914 0.036 Uiso 1 calc R . .
H9C H 0.0473 0.1950 0.3543 0.036 Uiso 1 calc R . .

loop_
_atom_site_aniso_label
_atom_site_aniso_U_11
_atom_site_aniso_U_22
_atom_site_aniso_U_33
_atom_site_aniso_U_23
_atom_site_aniso_U_13
_atom_site_aniso_U_12
O1 0.0177(10) 0.0236(11) 0.0316(11) 0.0105(9) -0.0041(9) -0.0052(9)
O2 0.0173(10) 0.0223(10) 0.0176(10) -0.0034(8) -0.0020(9) 0.0027(9)
C1 0.0148(14) 0.0174(13) 0.0175(13) 0.0004(12) -0.0023(12) 0.0013(12)
C2 0.0150(14) 0.0159(13) 0.0161(13) -0.0041(11) -0.0007(11) 0.0035(11)
C3 0.0161(14) 0.0187(14) 0.0161(13) 0.0001(11) 0.0003(11) -0.0016(12)
C4 0.0227(16) 0.0228(15) 0.0167(14) 0.0023(12) -0.0013(12) -0.0036(13)
C5 0.0158(14) 0.0166(14) 0.0217(14) 0.0012(11) 0.0004(12) -0.0037(12)
C6 0.0135(13) 0.0156(13) 0.0193(13) -0.0004(11) -0.0009(12) -0.0010(12)
C7 0.0284(17) 0.0254(16) 0.0226(15) -0.0026(12) 0.0012(13) -0.0109(14)
C8 0.0185(15) 0.0221(14) 0.0242(14) -0.0006(12) 0.0023(12) -0.0017(13)
C9 0.0203(14) 0.0221(14) 0.0296(16) 0.0041(13) -0.0024(13) -0.0026(13)

loop_
_atom_type_symbol
_atom_type_description
_atom_type_scat_dispersion_real
_atom_type_scat_dispersion_imag
_atom_type_scat_source
C C 0.0033 0.0016 'International Tables Vol C Tables 4.2.6.8 and 6.1.1.4'
H H 0.0000 0.0000 'International Tables Vol C Tables 4.2.6.8 and 6.1.1.4'
O O 0.0106 0.0060 'International Tables Vol C Tables 4.2.6.8 and 6.1.1.4'

loop_
_geom_angle_atom_site_label_1
_geom_angle_atom_site_label_2
_geom_angle_atom_site_label_3
_geom_angle
_geom_angle_site_symmetry_1
_geom_angle_site_symmetry_3
_geom_angle_publ_flag
C6 C1 C2 118.8(2) . . ?
C6 C1 C4 118.0(2) . . ?
C2 C1 C4 87.40(19) . . ?
O2 C2 C1 119.2(2) . . ?
O2 C2 C3 119.3(2) . . ?
C1 C2 C3 90.91(19) . . ?
C9 C3 C8 111.0(2) . . ?
C9 C3 C4 112.9(2) . . ?
C8 C3 C4 116.0(2) . . ?
C9 C3 C2 112.2(2) . . ?
C8 C3 C2 115.9(2) . . ?
C4 C3 C2 86.98(18) . . ?
C3 C4 C1 90.44(19) . . ?
O1 C5 C6 113.1(2) . . ?
C5 C6 C1 110.4(2) . . ?
C5 C6 C7 111.6(2) . . ?
C1 C6 C7 110.9(2) . . ?

loop_
_geom_bond_atom_site_label_1
_geom_bond_atom_site_label_2
_geom_bond_distance
_geom_bond_site_symmetry_2
_geom_bond_publ_flag
O1 C5 1.432(3) . ?
O2 C2 1.425(3) . ?
C1 C6 1.520(3) . ?
C1 C2 1.538(4) . ?
C1 C4 1.552(4) . ?
C2 C3 1.552(4) . ?
C3 C9 1.516(4) . ?
C3 C8 1.527(4) . ?
C3 C4 1.550(4) . ?
C5 C6 1.517(4) . ?
C6 C7 1.528(4) . ?

loop_
_geom_hbond_atom_site_label_D
_geom_hbond_atom_site_label_H
_geom_hbond_atom_site_label_A
_geom_hbond_distance_DH
_geom_hbond_distance_HA
_geom_hbond_distance_DA
_geom_hbond_angle_DHA
_geom_hbond_site_symmetry_A
O1 H1 O2 0.91(4) 1.84(4) 2.754(3) 176(3) 7_666
O2 H2 O1 0.89(4) 1.87(4) 2.734(3) 164(3) 2_645

loop_
_geom_torsion_atom_site_label_1
_geom_torsion_atom_site_label_2
_geom_torsion_atom_site_label_3
_geom_torsion_atom_site_label_4
_geom_torsion
_geom_torsion_site_symmetry_1
_geom_torsion_site_symmetry_2
_geom_torsion_site_symmetry_3
_geom_torsion_site_symmetry_4
_geom_torsion_publ_flag
C6 C1 C2 O2 99.0(3) . . . . ?
C4 C1 C2 O2 -140.3(2) . . . . ?
C6 C1 C2 C3 -136.3(2) . . . . ?
C4 C1 C2 C3 -15.57(19) . . . . ?
O2 C2 C3 C9 26.7(3) . . . . ?
C1 C2 C3 C9 -98.0(2) . . . . ?
O2 C2 C3 C8 -102.2(3) . . . . ?
C1 C2 C3 C8 133.2(2) . . . . ?
O2 C2 C3 C4 140.2(2) . . . . ?
C1 C2 C3 C4 15.6(2) . . . . ?
C9 C3 C4 C1 97.4(2) . . . . ?
C8 C3 C4 C1 -132.9(2) . . . . ?
C2 C3 C4 C1 -15.45(19) . . . . ?
C6 C1 C4 C3 137.0(2) . . . . ?
C2 C1 C4 C3 15.59(19) . . . . ?
O1 C5 C6 C1 175.4(2) . . . . ?
O1 C5 C6 C7 -60.9(3) . . . . ?
C2 C1 C6 C5 -69.9(3) . . . . ?
C4 C1 C6 C5 -173.4(2) . . . . ?
C2 C1 C6 C7 165.9(2) . . . . ?
C4 C1 C6 C7 62.4(3) . . . . ?
